data_4341508
loop_
_publ_author_name
'Le Gac, St\'ephane'
'Furet, Eric'
'Roisnel, Thierry'
'Hijazi, Ismail'
'Halet, Jean-Fran\,cois'
'Boitrel, Bernard'

_publ_section_title
;
 A Pentanuclear Lead(II) Complex Based on a Strapped Porphyrin with Three
 Different Coordination Modes.
;
_journal_issue 19
_journal_name_full 'Inorganic chemistry'
_journal_page_first 10660
_journal_page_last 10666
_journal_paper_doi 10.1021/ic5017824
_journal_volume 53
_journal_year 2014
_chemical_compound_source 'synthesis as described'
_chemical_formula_moiety 'C142 H118 N12 O26 Pb5, 4(C H Cl3)'
_chemical_formula_sum 'C146 H122 Cl12 N12 O26 Pb5'
_chemical_formula_weight 3921.91
_chemical_name_systematic
;
 ?
;
_space_group_IT_number 2
_symmetry_cell_setting triclinic
_symmetry_Int_Tables_number 2
_symmetry_space_group_name_Hall '-P 1'
_symmetry_space_group_name_H-M 'P -1'
_atom_sites_solution_hydrogens geom
_atom_sites_solution_primary direct
_atom_sites_solution_secondary difmap
_audit_conform_dict_location ftp://ftp.iucr.org/pub/cif_core.dic
_audit_conform_dict_name cif_core.dic
_audit_conform_dict_version 2.4
_audit_creation_date 2013-02-04T12:18:16-00:00
_audit_creation_method 'WinGX routine CIF_UPDATE'
_cell_angle_alpha 87.2990(10)
_cell_angle_beta 68.6250(10)
_cell_angle_gamma 84.6290(10)
_cell_formula_units_Z 1
_cell_length_a 13.9076(3)
_cell_length_b 15.3898(3)
_cell_length_c 18.0075(4)
_cell_measurement_reflns_used 9972
_cell_measurement_temperature 150(2)
_cell_measurement_theta_max 26.16
_cell_measurement_theta_min 2.31
_cell_measurement_wavelength 0.71073
_cell_volume 3573.01(13)
_computing_cell_refinement 'Bruker SMART (Bruker, 2002)'
_computing_data_collection 'Bruker SAINT (Bruker, 2002)'
_computing_data_reduction 'Bruker SAINT (Bruker, 2002)'
_computing_molecular_graphics 'Ortep-3 for Windows (Farrugia, 1997)'
_computing_publication_material
;
           WinGX publication routines (Farrugia, 2012),
           CRYSCAL (T. Roisnel, local program)
;
_computing_structure_refinement 'SHELXL-97 (Sheldrick, 1997)'
_computing_structure_solution 'SIR97 (Altomare et al., 1999)'
_diffrn_ambient_temperature 150(2)
_diffrn_detector 'CCD plate'
_diffrn_measured_fraction_theta_full 0.994
_diffrn_measured_fraction_theta_max 0.994
_diffrn_measurement_device_type 'APEXII, Bruker-AXS'
_diffrn_measurement_method 'CCD rotation images, thin slices'
_diffrn_radiation_monochromator graphite
_diffrn_radiation_probe x-ray
_diffrn_radiation_type MoK\a
_diffrn_radiation_wavelength 0.71073
_diffrn_reflns_av_R_equivalents 0.0546
_diffrn_reflns_av_unetI/netI 0.0741
_diffrn_reflns_limit_h_max 18
_diffrn_reflns_limit_h_min -18
_diffrn_reflns_limit_k_max 19
_diffrn_reflns_limit_k_min -19
_diffrn_reflns_limit_l_max 23
_diffrn_reflns_limit_l_min -23
_diffrn_reflns_number 45747
_diffrn_reflns_theta_full 27.48
_diffrn_reflns_theta_max 27.48
_diffrn_reflns_theta_min 2.94
_exptl_absorpt_coefficient_mu 6.170
_exptl_absorpt_correction_T_max 0.831
_exptl_absorpt_correction_T_min 0.664
_exptl_absorpt_correction_type multi-scan
_exptl_absorpt_process_details
;
  [Sheldrick, G.M. (2002). SADABS Bruker AXS Inc., Madison, Wisconsin, USA]
;
_exptl_crystal_colour black
_exptl_crystal_density_diffrn 1.823
_exptl_crystal_density_method 'not measured'
_exptl_crystal_description prism
_exptl_crystal_F_000 1904
_exptl_crystal_size_max 0.1
_exptl_crystal_size_mid 0.05
_exptl_crystal_size_min 0.03
_refine_diff_density_max 1.825
_refine_diff_density_min -5.008
_refine_diff_density_rms 0.217
_refine_ls_extinction_method none
_refine_ls_goodness_of_fit_ref 1.026
_refine_ls_hydrogen_treatment constr
_refine_ls_matrix_type full
_refine_ls_number_parameters 908
_refine_ls_number_reflns 16283
_refine_ls_number_restraints 0
_refine_ls_restrained_S_all 1.026
_refine_ls_R_factor_all 0.0791
_refine_ls_R_factor_gt 0.0527
_refine_ls_shift/su_max 0.007
_refine_ls_shift/su_mean 0
_refine_ls_structure_factor_coef Fsqd
_refine_ls_weighting_details 'calc w=1/[\s^2^(Fo^2^)+(0.0487P)^2^+36.7788P] where P=(Fo^2^+2Fc^2^)/3'
_refine_ls_weighting_scheme calc
_refine_ls_wR_factor_gt 0.1213
_refine_ls_wR_factor_ref 0.1322
_reflns_number_gt 12169
_reflns_number_total 16283
_reflns_threshold_expression >2sigma(I)
_cod_data_source_file ic5017824_si_002.cif
_cod_data_source_block NM126
_cod_original_cell_volume 3573.02(13)
_cod_database_code 4341508

loop_
_symmetry_equiv_pos_as_xyz
'x, y, z'
'-x, -y, -z'

loop_
_atom_site_label
_atom_site_type_symbol
_atom_site_fract_x
_atom_site_fract_y
_atom_site_fract_z
_atom_site_U_iso_or_equiv
_atom_site_adp_type
_atom_site_occupancy
_atom_site_symmetry_multiplicity
_atom_site_calc_flag
_atom_site_refinement_flags
Pb1 Pb 0.33352(2) 0.996281(19) 0.561818(17) 0.01608(8) Uani 1 1 d .
Pb2 Pb 0 1 1 0.03149(13) Uani 1 2 d S
Pb3 Pb 0.21019(2) 0.92348(2) 0.779782(18) 0.02005(8) Uani 1 1 d .
N1 N 0.3119(5) 1.0837(4) 0.6761(4) 0.0166(14) Uani 1 1 d .
N2 N 0.1509(5) 1.0036(4) 0.6398(4) 0.0154(13) Uani 1 1 d .
N3 N 0.2920(5) 0.8475(4) 0.5854(4) 0.0166(14) Uani 1 1 d .
N4 N 0.4521(5) 0.9263(4) 0.6196(4) 0.0165(13) Uani 1 1 d .
C1 C 0.2318(6) 1.1478(5) 0.7069(4) 0.0173(16) Uani 1 1 d .
C2 C 0.1288(6) 1.1434(5) 0.7110(5) 0.0179(16) Uani 1 1 d .
C3 C 0.0911(6) 1.0738(5) 0.6847(5) 0.0184(16) Uani 1 1 d .
C4 C -0.0164(6) 1.0629(6) 0.7001(5) 0.0222(18) Uani 1 1 d .
H4 H -0.0738 1.101 0.7302 0.027 Uiso 1 1 calc R
C5 C -0.0215(6) 0.9889(6) 0.6643(5) 0.0220(18) Uani 1 1 d .
H5 H -0.0824 0.9666 0.6633 0.026 Uiso 1 1 calc R
C6 C 0.0836(6) 0.9502(5) 0.6277(5) 0.0172(16) Uani 1 1 d .
C7 C 0.1104(6) 0.8680(5) 0.5913(5) 0.0170(16) Uani 1 1 d .
C8 C 0.2077(6) 0.8203(5) 0.5728(5) 0.0184(16) Uani 1 1 d .
C9 C 0.2316(6) 0.7333(5) 0.5417(5) 0.0197(17) Uani 1 1 d .
H9 H 0.1864 0.6995 0.5287 0.024 Uiso 1 1 calc R
C10 C 0.3289(6) 0.7090(5) 0.5347(5) 0.0216(17) Uani 1 1 d .
H10 H 0.3661 0.6548 0.5148 0.026 Uiso 1 1 calc R
C11 C 0.3682(6) 0.7801(5) 0.5629(4) 0.0165(16) Uani 1 1 d .
C12 C 0.4670(6) 0.7787(5) 0.5674(5) 0.0194(17) Uani 1 1 d .
C13 C 0.5022(6) 0.8462(5) 0.5979(5) 0.0169(16) Uani 1 1 d .
C14 C 0.5973(6) 0.8387(5) 0.6142(5) 0.0203(17) Uani 1 1 d .
H14 H 0.6452 0.7887 0.6063 0.024 Uiso 1 1 calc R
C15 C 0.6050(6) 0.9167(5) 0.6429(5) 0.0191(17) Uani 1 1 d .
H15 H 0.6606 0.9321 0.6571 0.023 Uiso 1 1 calc R
C16 C 0.5141(6) 0.9713(5) 0.6477(5) 0.0169(16) Uani 1 1 d .
C17 C 0.4911(6) 1.0562(6) 0.6780(5) 0.0187(17) Uani 1 1 d .
C18 C 0.3952(6) 1.1075(5) 0.6911(4) 0.0167(16) Uani 1 1 d .
C19 C 0.3684(6) 1.1910(6) 0.7301(5) 0.0228(18) Uani 1 1 d .
H19 H 0.4127 1.2233 0.7458 0.027 Uiso 1 1 calc R
C20 C 0.2675(6) 1.2147(5) 0.7401(5) 0.0203(17) Uani 1 1 d .
H20 H 0.2281 1.2663 0.7648 0.024 Uiso 1 1 calc R
C21 C 0.0499(6) 1.2154(5) 0.7513(5) 0.0230(18) Uani 1 1 d .
C22 C 0.0289(6) 1.2318(5) 0.8320(5) 0.0229(18) Uani 1 1 d .
H22 H 0.0669 1.1996 0.8601 0.027 Uiso 1 1 calc R
C23 C -0.0491(7) 1.2963(6) 0.8702(5) 0.027(2) Uani 1 1 d .
O24 O -0.0766(5) 1.3177(4) 0.9499(4) 0.0335(16) Uani 1 1 d .
C25 C -0.0063(8) 1.2851(7) 0.9882(6) 0.037(2) Uani 1 1 d .
H25A H -0.0334 1.304 1.0438 0.056 Uiso 1 1 calc R
H25B H 0.0614 1.3077 0.9603 0.056 Uiso 1 1 calc R
H25C H 0.0011 1.2212 0.9868 0.056 Uiso 1 1 calc R
C26 C -0.1062(6) 1.3423(5) 0.8301(6) 0.029(2) Uani 1 1 d .
H26 H -0.1612 1.384 0.8573 0.034 Uiso 1 1 calc R
C27 C -0.0821(7) 1.3266(6) 0.7490(6) 0.031(2) Uani 1 1 d .
O28 O -0.1394(5) 1.3760(5) 0.7115(5) 0.0434(18) Uani 1 1 d .
C29 C -0.1024(10) 1.3746(8) 0.6251(7) 0.055(3) Uani 1 1 d .
H29A H -0.15 1.4121 0.6063 0.082 Uiso 1 1 calc R
H29B H -0.099 1.3147 0.6076 0.082 Uiso 1 1 calc R
H29C H -0.0332 1.396 0.6032 0.082 Uiso 1 1 calc R
C30 C -0.0050(6) 1.2629(5) 0.7104(6) 0.0258(19) Uani 1 1 d .
H30 H 0.0102 1.2518 0.6556 0.031 Uiso 1 1 calc R
C31 C 0.5396(6) 0.6985(5) 0.5387(5) 0.0189(17) Uani 1 1 d .
C32 C 0.5176(6) 0.6182(6) 0.5766(5) 0.0234(18) Uani 1 1 d .
H32 H 0.4559 0.6133 0.6219 0.028 Uiso 1 1 calc R
C33 C 0.5857(7) 0.5447(6) 0.5483(5) 0.0239(18) Uani 1 1 d .
O34 O 0.5732(5) 0.4628(4) 0.5801(4) 0.0375(17) Uani 1 1 d .
C35 C 0.4863(8) 0.4501(7) 0.6509(6) 0.038(2) Uani 1 1 d .
H35A H 0.4871 0.3883 0.6668 0.058 Uiso 1 1 calc R
H35B H 0.4224 0.4676 0.6411 0.058 Uiso 1 1 calc R
H35C H 0.4895 0.4855 0.6936 0.058 Uiso 1 1 calc R
C36 C 0.6770(6) 0.5506(6) 0.4808(5) 0.0262(19) Uani 1 1 d .
H36 H 0.7237 0.5005 0.4618 0.031 Uiso 1 1 calc R
C37 C 0.6978(6) 0.6319(6) 0.4423(5) 0.0230(18) Uani 1 1 d .
C38 C 0.6297(6) 0.7059(5) 0.4712(5) 0.0192(17) Uani 1 1 d .
H38 H 0.6444 0.7609 0.4451 0.023 Uiso 1 1 calc R
O39 O 0.7830(4) 0.6449(4) 0.3768(4) 0.0314(15) Uani 1 1 d .
C40 C 0.8437(8) 0.5704(6) 0.3361(7) 0.046(3) Uani 1 1 d .
H40A H 0.9023 0.589 0.2901 0.068 Uiso 1 1 calc R
H40B H 0.8011 0.536 0.3176 0.068 Uiso 1 1 calc R
H40C H 0.8697 0.5346 0.3723 0.068 Uiso 1 1 calc R
C51 C 0.0278(6) 0.8280(5) 0.5742(5) 0.0200(17) Uani 1 1 d .
C52 C -0.0069(6) 0.8666(6) 0.5158(5) 0.0248(19) Uani 1 1 d .
H52 H 0.0227 0.9177 0.4889 0.03 Uiso 1 1 calc R
C53 C -0.0824(7) 0.8333(6) 0.4957(5) 0.029(2) Uani 1 1 d .
H53 H -0.1047 0.8611 0.4559 0.035 Uiso 1 1 calc R
C54 C -0.1261(7) 0.7574(6) 0.5353(5) 0.028(2) Uani 1 1 d .
H54 H -0.1772 0.7328 0.5213 0.033 Uiso 1 1 calc R
C55 C -0.0953(7) 0.7190(6) 0.5938(5) 0.0270(19) Uani 1 1 d .
H55 H -0.1258 0.6681 0.6204 0.032 Uiso 1 1 calc R
C56 C -0.0200(6) 0.7532(5) 0.6149(5) 0.0210(17) Uani 1 1 d .
N57 N 0.0119(5) 0.7157(5) 0.6775(4) 0.0204(14) Uani 1 1 d .
H57 H 0.0437 0.7489 0.6982 0.024 Uiso 1 1 calc R
C58 C -0.0030(6) 0.6330(6) 0.7077(5) 0.0232(18) Uani 1 1 d .
O59 O -0.0449(5) 0.5798(4) 0.6855(4) 0.0331(15) Uani 1 1 d .
C60 C 0.0418(6) 0.6071(5) 0.7718(5) 0.0221(17) Uani 1 1 d .
C61 C -0.0151(7) 0.5526(6) 0.8324(5) 0.029(2) Uani 1 1 d .
H61 H -0.0819 0.5392 0.8359 0.035 Uiso 1 1 calc R
C62 C 0.0264(7) 0.5177(6) 0.8878(5) 0.031(2) Uani 1 1 d .
H62 H -0.0134 0.483 0.9312 0.037 Uiso 1 1 calc R
C63 C 0.1270(7) 0.5340(6) 0.8795(5) 0.028(2) Uani 1 1 d .
H63 H 0.1564 0.508 0.9161 0.034 Uiso 1 1 calc R
C64 C 0.1846(6) 0.5875(5) 0.8185(5) 0.0209(17) Uani 1 1 d .
C65 C 0.1409(6) 0.6253(5) 0.7655(5) 0.0201(17) Uani 1 1 d .
H65 H 0.1786 0.6638 0.7247 0.024 Uiso 1 1 calc R
C66 C 0.2962(6) 0.6003(6) 0.8097(5) 0.0254(19) Uani 1 1 d .
H66A H 0.3271 0.545 0.825 0.031 Uiso 1 1 calc R
H66B H 0.3365 0.6121 0.7528 0.031 Uiso 1 1 calc R
C67 C 0.3081(6) 0.6737(5) 0.8591(5) 0.0201(17) Uani 1 1 d .
H67 H 0.2659 0.6638 0.9166 0.024 Uiso 1 1 calc R
C71 C 0.5698(6) 1.0979(5) 0.6994(5) 0.0203(17) Uani 1 1 d .
C72 C 0.6165(7) 1.1689(6) 0.6521(5) 0.029(2) Uani 1 1 d .
H72 H 0.5986 1.1873 0.6074 0.035 Uiso 1 1 calc R
C73 C 0.6879(8) 1.2124(7) 0.6698(6) 0.039(2) Uani 1 1 d .
H73 H 0.7182 1.2607 0.6379 0.047 Uiso 1 1 calc R
C74 C 0.7148(8) 1.1848(7) 0.7347(6) 0.039(2) Uani 1 1 d .
H74 H 0.7643 1.2142 0.7469 0.046 Uiso 1 1 calc R
C75 C 0.6707(7) 1.1152(6) 0.7815(6) 0.029(2) Uani 1 1 d .
H75 H 0.6898 1.0974 0.8258 0.034 Uiso 1 1 calc R
C76 C 0.5979(6) 1.0704(6) 0.7649(5) 0.0228(18) Uani 1 1 d .
N77 N 0.5486(5) 1.0007(5) 0.8131(4) 0.0224(15) Uani 1 1 d .
H77 H 0.4915 0.9869 0.8078 0.027 Uiso 1 1 calc R
C78 C 0.5798(7) 0.9522(6) 0.8673(6) 0.028(2) Uani 1 1 d .
O79 O 0.6543(6) 0.9667(5) 0.8844(5) 0.048(2) Uani 1 1 d .
C80 C 0.5180(6) 0.8763(6) 0.9053(5) 0.0233(18) Uani 1 1 d .
C81 C 0.4955(7) 0.8610(7) 0.9866(6) 0.032(2) Uani 1 1 d .
H81 H 0.5133 0.901 1.0171 0.039 Uiso 1 1 calc R
C82 C 0.4471(7) 0.7877(7) 1.0226(6) 0.035(2) Uani 1 1 d .
H82 H 0.4308 0.7776 1.0782 0.042 Uiso 1 1 calc R
C83 C 0.4220(7) 0.7285(6) 0.9782(6) 0.030(2) Uani 1 1 d .
H83 H 0.3879 0.6787 1.004 0.036 Uiso 1 1 calc R
C84 C 0.4458(6) 0.7406(6) 0.8971(5) 0.0247(19) Uani 1 1 d .
C85 C 0.4910(6) 0.8162(6) 0.8610(5) 0.0238(18) Uani 1 1 d .
H85 H 0.5038 0.8274 0.8061 0.029 Uiso 1 1 calc R
C86 C 0.4234(6) 0.6728(6) 0.8484(5) 0.0257(19) Uani 1 1 d .
H86A H 0.4467 0.6142 0.8636 0.031 Uiso 1 1 calc R
H86B H 0.4644 0.6827 0.7913 0.031 Uiso 1 1 calc R
O91 O 0.2078(4) 0.8136(4) 0.8821(3) 0.0221(12) Uani 1 1 d .
C92 C 0.2736(6) 0.7614(5) 0.8322(5) 0.0186(17) Uani 1 1 d .
O93 O 0.3117(5) 0.7816(4) 0.7598(3) 0.0286(14) Uani 1 1 d .
O94 O 0.0655(4) 0.8316(4) 0.7777(3) 0.0221(12) Uani 1 1 d .
C95 C -0.0044(7) 0.8670(6) 0.8363(5) 0.028(2) Uani 1 1 d .
O96 O 0.0143(5) 0.9253(4) 0.8763(4) 0.0315(15) Uani 1 1 d .
C97 C -0.1143(8) 0.8401(8) 0.8612(7) 0.049(3) Uani 1 1 d .
H97A H -0.1594 0.8738 0.9078 0.073 Uiso 1 1 calc R
H97B H -0.115 0.7777 0.8749 0.073 Uiso 1 1 calc R
H97C H -0.1393 0.8516 0.8171 0.073 Uiso 1 1 calc R
O98 O 0.1669(4) 1.0426(4) 0.8972(4) 0.0306(15) Uani 1 1 d .
C99 C 0.2638(7) 1.0381(6) 0.8878(5) 0.0263(19) Uani 1 1 d .
O100 O 0.3282(5) 0.9837(4) 0.8440(4) 0.0285(14) Uani 1 1 d .
C101 C 0.2987(7) 1.1046(7) 0.9300(6) 0.035(2) Uani 1 1 d .
H10A H 0.2386 1.1424 0.962 0.053 Uiso 1 1 calc R
H10B H 0.3486 1.14 0.8903 0.053 Uiso 1 1 calc R
H10C H 0.3315 1.0743 0.9648 0.053 Uiso 1 1 calc R
O102 O -0.1282(5) 1.1142(5) 0.9752(4) 0.0356(16) Uani 1 1 d .
H102 H -0.0734 1.081 0.9587 0.053 Uiso 1 1 calc R
C103 C -0.1894(8) 1.1032(8) 0.9282(7) 0.046(3) Uani 1 1 d .
H10D H -0.2324 1.1573 0.928 0.069 Uiso 1 1 calc R
H10E H -0.234 1.0556 0.9508 0.069 Uiso 1 1 calc R
H10F H -0.1437 1.089 0.8734 0.069 Uiso 1 1 calc R
C201 C 0.7196(9) 0.5548(9) 0.7607(7) 0.055(3) Uani 1 1 d .
H201 H 0.7924 0.5277 0.7436 0.066 Uiso 1 1 calc R
Cl21 Cl 0.7118(3) 0.6524(3) 0.8102(2) 0.0753(11) Uani 1 1 d .
Cl23 Cl 0.6368(3) 0.4800(3) 0.8214(3) 0.0806(12) Uani 1 1 d .
Cl22 Cl 0.6881(3) 0.5781(3) 0.6750(2) 0.0720(10) Uani 1 1 d .
C301 C 0.6427(10) 0.6291(12) 1.0312(9) 0.084(5) Uani 1 1 d .
H301 H 0.6051 0.6665 1.0019 0.101 Uiso 1 1 calc R
Cl31 Cl 0.5857(6) 0.6497(4) 1.1324(3) 0.141(2) Uani 1 1 d .
Cl32 Cl 0.7697(4) 0.6504(5) 0.9961(4) 0.140(2) Uani 1 1 d .
Cl33 Cl 0.6392(9) 0.5221(5) 1.0128(4) 0.228(5) Uani 1 1 d .

loop_
_atom_site_aniso_label
_atom_site_aniso_U_11
_atom_site_aniso_U_22
_atom_site_aniso_U_33
_atom_site_aniso_U_23
_atom_site_aniso_U_13
_atom_site_aniso_U_12
Pb1 0.01628(15) 0.01752(16) 0.01346(14) -0.00103(11) -0.00420(11) -0.00105(11)
Pb2 0.0267(3) 0.0404(3) 0.0273(3) -0.0078(2) -0.0084(2) -0.0044(2)
Pb3 0.02183(16) 0.02060(17) 0.01941(16) 0.00248(12) -0.00944(13) -0.00331(12)
N1 0.009(3) 0.019(3) 0.020(3) -0.009(3) -0.003(3) 0.002(2)
N2 0.016(3) 0.013(3) 0.016(3) -0.006(3) -0.004(3) 0.002(2)
N3 0.015(3) 0.019(4) 0.015(3) -0.004(3) -0.004(3) -0.003(3)
N4 0.014(3) 0.020(3) 0.014(3) -0.001(3) -0.002(3) -0.002(3)
C1 0.022(4) 0.016(4) 0.012(4) 0.003(3) -0.005(3) 0.000(3)
C2 0.014(4) 0.019(4) 0.020(4) -0.001(3) -0.004(3) 0.001(3)
C3 0.016(4) 0.020(4) 0.020(4) 0.002(3) -0.008(3) -0.001(3)
C4 0.018(4) 0.026(5) 0.022(4) -0.009(4) -0.005(3) 0.003(3)
C5 0.015(4) 0.025(5) 0.031(5) 0.000(4) -0.013(4) -0.002(3)
C6 0.022(4) 0.018(4) 0.017(4) 0.003(3) -0.014(3) -0.002(3)
C7 0.017(4) 0.020(4) 0.015(4) 0.000(3) -0.007(3) -0.003(3)
C8 0.027(4) 0.018(4) 0.015(4) 0.003(3) -0.013(3) -0.006(3)
C9 0.020(4) 0.018(4) 0.023(4) -0.005(3) -0.009(3) -0.004(3)
C10 0.022(4) 0.017(4) 0.023(4) -0.004(3) -0.003(3) -0.004(3)
C11 0.015(4) 0.018(4) 0.015(4) -0.005(3) -0.005(3) 0.003(3)
C12 0.017(4) 0.024(4) 0.015(4) -0.005(3) -0.003(3) -0.001(3)
C13 0.010(3) 0.020(4) 0.016(4) -0.003(3) 0.000(3) 0.001(3)
C14 0.021(4) 0.016(4) 0.021(4) -0.004(3) -0.006(3) 0.007(3)
C15 0.013(4) 0.026(4) 0.020(4) 0.001(3) -0.007(3) -0.004(3)
C16 0.015(4) 0.015(4) 0.018(4) -0.002(3) -0.002(3) -0.002(3)
C17 0.017(4) 0.027(5) 0.016(4) 0.004(3) -0.011(3) -0.003(3)
C18 0.015(4) 0.018(4) 0.014(4) -0.001(3) -0.001(3) -0.003(3)
C19 0.021(4) 0.022(4) 0.026(4) -0.003(4) -0.007(4) -0.007(3)
C20 0.025(4) 0.015(4) 0.016(4) -0.004(3) -0.001(3) 0.000(3)
C21 0.013(4) 0.015(4) 0.037(5) 0.000(4) -0.004(4) 0.001(3)
C22 0.019(4) 0.020(4) 0.025(4) -0.006(3) -0.002(3) -0.001(3)
C23 0.023(4) 0.019(4) 0.033(5) -0.009(4) 0.001(4) -0.006(3)
O24 0.033(4) 0.025(3) 0.032(4) -0.014(3) 0.003(3) 0.000(3)
C25 0.041(6) 0.040(6) 0.028(5) -0.014(4) -0.007(4) -0.007(5)
C26 0.019(4) 0.015(4) 0.044(6) -0.013(4) -0.001(4) 0.004(3)
C27 0.025(5) 0.012(4) 0.062(7) -0.003(4) -0.021(5) -0.001(3)
O28 0.033(4) 0.033(4) 0.067(5) -0.006(4) -0.024(4) 0.011(3)
C29 0.058(7) 0.051(8) 0.065(8) 0.008(6) -0.037(7) 0.007(6)
C30 0.024(4) 0.016(4) 0.040(5) -0.005(4) -0.016(4) 0.003(3)
C31 0.021(4) 0.019(4) 0.018(4) -0.008(3) -0.008(3) 0.004(3)
C32 0.023(4) 0.027(5) 0.017(4) -0.007(3) -0.004(3) 0.002(3)
C33 0.025(4) 0.020(4) 0.025(4) -0.006(4) -0.009(4) 0.006(3)
O34 0.048(4) 0.018(3) 0.035(4) 0.002(3) -0.002(3) 0.003(3)
C35 0.041(6) 0.028(5) 0.036(6) 0.009(4) -0.003(5) -0.001(4)
C36 0.016(4) 0.027(5) 0.031(5) -0.010(4) -0.004(4) 0.008(3)
C37 0.022(4) 0.024(5) 0.024(4) -0.005(4) -0.010(4) 0.000(3)
C38 0.020(4) 0.015(4) 0.024(4) -0.003(3) -0.008(3) -0.004(3)
O39 0.021(3) 0.030(4) 0.032(3) -0.013(3) 0.006(3) -0.001(3)
C40 0.031(5) 0.027(5) 0.059(7) -0.019(5) 0.010(5) -0.002(4)
C51 0.019(4) 0.022(4) 0.021(4) -0.003(3) -0.009(3) 0.000(3)
C52 0.027(4) 0.030(5) 0.020(4) 0.001(4) -0.012(4) 0.001(4)
C53 0.032(5) 0.036(5) 0.023(5) -0.001(4) -0.016(4) 0.002(4)
C54 0.025(4) 0.033(5) 0.032(5) -0.012(4) -0.017(4) -0.001(4)
C55 0.025(4) 0.035(5) 0.024(4) -0.001(4) -0.012(4) -0.005(4)
C56 0.022(4) 0.023(4) 0.018(4) -0.004(3) -0.008(3) 0.000(3)
N57 0.019(3) 0.022(4) 0.021(3) -0.002(3) -0.007(3) -0.002(3)
C58 0.023(4) 0.020(4) 0.025(4) -0.004(4) -0.006(4) -0.001(3)
O59 0.041(4) 0.026(3) 0.049(4) 0.000(3) -0.033(3) -0.010(3)
C60 0.025(4) 0.020(4) 0.020(4) -0.001(3) -0.007(3) -0.002(3)
C61 0.031(5) 0.030(5) 0.028(5) -0.003(4) -0.012(4) -0.006(4)
C62 0.037(5) 0.027(5) 0.027(5) 0.004(4) -0.007(4) -0.010(4)
C63 0.036(5) 0.024(5) 0.025(5) -0.001(4) -0.012(4) -0.002(4)
C64 0.023(4) 0.023(4) 0.016(4) -0.006(3) -0.005(3) -0.003(3)
C65 0.025(4) 0.015(4) 0.017(4) -0.003(3) -0.004(3) -0.001(3)
C66 0.024(4) 0.026(5) 0.025(4) -0.004(4) -0.008(4) -0.001(4)
C67 0.018(4) 0.022(4) 0.017(4) 0.003(3) -0.003(3) -0.001(3)
C71 0.013(4) 0.023(4) 0.025(4) -0.006(3) -0.005(3) -0.004(3)
C72 0.023(4) 0.039(6) 0.030(5) -0.005(4) -0.015(4) -0.006(4)
C73 0.034(5) 0.040(6) 0.044(6) 0.007(5) -0.013(5) -0.021(5)
C74 0.040(6) 0.040(6) 0.049(6) 0.004(5) -0.030(5) -0.016(5)
C75 0.029(5) 0.026(5) 0.038(5) -0.006(4) -0.021(4) -0.002(4)
C76 0.017(4) 0.030(5) 0.024(4) -0.004(4) -0.010(3) -0.002(3)
N77 0.018(3) 0.028(4) 0.027(4) -0.005(3) -0.014(3) -0.003(3)
C78 0.028(5) 0.024(5) 0.040(5) -0.003(4) -0.022(4) 0.003(4)
O79 0.051(5) 0.043(5) 0.073(5) 0.012(4) -0.048(4) -0.015(4)
C80 0.019(4) 0.023(4) 0.027(4) -0.004(4) -0.009(4) 0.009(3)
C81 0.033(5) 0.038(6) 0.032(5) -0.008(4) -0.020(4) 0.001(4)
C82 0.039(5) 0.045(6) 0.027(5) 0.000(4) -0.019(4) 0.001(5)
C83 0.027(5) 0.033(5) 0.034(5) 0.002(4) -0.015(4) -0.004(4)
C84 0.023(4) 0.026(5) 0.030(5) -0.001(4) -0.016(4) 0.001(4)
C85 0.024(4) 0.024(5) 0.024(4) -0.004(4) -0.010(4) 0.007(3)
C86 0.022(4) 0.026(5) 0.030(5) 0.001(4) -0.013(4) 0.005(4)
O91 0.022(3) 0.024(3) 0.021(3) 0.001(2) -0.009(2) 0.000(2)
C92 0.014(4) 0.022(4) 0.025(4) -0.004(3) -0.012(3) -0.005(3)
O93 0.034(3) 0.028(3) 0.019(3) 0.005(3) -0.005(3) 0.003(3)
O94 0.022(3) 0.030(3) 0.014(3) -0.003(2) -0.005(2) -0.003(2)
C95 0.029(5) 0.026(5) 0.032(5) 0.001(4) -0.016(4) -0.001(4)
O96 0.030(3) 0.032(4) 0.034(4) -0.011(3) -0.013(3) -0.002(3)
C97 0.030(5) 0.055(7) 0.055(7) -0.025(6) -0.002(5) -0.012(5)
O98 0.020(3) 0.039(4) 0.034(4) 0.002(3) -0.011(3) -0.009(3)
C99 0.027(5) 0.034(5) 0.019(4) 0.004(4) -0.009(4) -0.009(4)
O100 0.029(3) 0.036(4) 0.024(3) 0.000(3) -0.013(3) -0.006(3)
C101 0.032(5) 0.046(6) 0.032(5) -0.014(5) -0.015(4) 0.000(4)
O102 0.041(4) 0.035(4) 0.027(3) -0.005(3) -0.009(3) 0.006(3)
C103 0.043(6) 0.044(7) 0.054(7) -0.007(5) -0.020(6) 0.000(5)
C201 0.041(6) 0.072(9) 0.056(8) -0.003(7) -0.023(6) 0.002(6)
Cl21 0.064(2) 0.078(3) 0.077(2) -0.025(2) -0.0215(19) 0.0193(18)
Cl23 0.0499(19) 0.084(3) 0.091(3) 0.023(2) -0.0105(19) -0.0001(18)
Cl22 0.065(2) 0.092(3) 0.079(2) 0.016(2) -0.0469(19) -0.0268(19)
C301 0.051(8) 0.120(14) 0.061(9) 0.033(9) -0.006(7) 0.022(8)
Cl31 0.195(6) 0.130(5) 0.083(3) 0.005(3) -0.040(4) 0.019(4)
Cl32 0.099(4) 0.173(6) 0.166(6) 0.043(5) -0.060(4) -0.065(4)
Cl33 0.499(16) 0.131(5) 0.105(4) 0.036(4) -0.134(7) -0.189(8)

loop_
_atom_type_symbol
_atom_type_description
_atom_type_scat_dispersion_real
_atom_type_scat_dispersion_imag
_atom_type_scat_source
C C 0.0033 0.0016 'International Tables Vol C Tables 4.2.6.8 and 6.1.1.4'
H H 0 0 'International Tables Vol C Tables 4.2.6.8 and 6.1.1.4'
N N 0.0061 0.0033 'International Tables Vol C Tables 4.2.6.8 and 6.1.1.4'
O O 0.0106 0.006 'International Tables Vol C Tables 4.2.6.8 and 6.1.1.4'
Cl Cl 0.1484 0.1585 'International Tables Vol C Tables 4.2.6.8 and 6.1.1.4'
Pb Pb -3.3944 10.1111 'International Tables Vol C Tables 4.2.6.8 and 6.1.1.4'

loop_
_geom_angle_atom_site_label_1
_geom_angle_atom_site_label_2
_geom_angle_atom_site_label_3
_geom_angle
_geom_angle_site_symmetry_1
_geom_angle_site_symmetry_3
N3 Pb1 N4 74.2(2) . .
N3 Pb1 N2 74.8(2) . .
N4 Pb1 N2 118.5(2) . .
N3 Pb1 N1 117.9(2) . .
N4 Pb1 N1 74.9(2) . .
N2 Pb1 N1 74.9(2) . .
O96 Pb2 O96 179.9990(10) . 2_577
O96 Pb2 O98 75.1(2) . .
O96 Pb2 O98 104.9(2) 2_577 .
O96 Pb2 O98 104.9(2) . 2_577
O96 Pb2 O98 75.1(2) 2_577 2_577
O98 Pb2 O98 179.9990(10) . 2_577
O96 Pb2 O102 90.9(2) . 2_577
O96 Pb2 O102 89.1(2) 2_577 2_577
O98 Pb2 O102 78.8(2) . 2_577
O98 Pb2 O102 101.2(2) 2_577 2_577
O91 Pb3 O93 53.46(19) . .
O91 Pb3 O94 78.58(18) . .
O93 Pb3 O94 83.1(2) . .
O91 Pb3 O100 77.86(19) . .
O93 Pb3 O100 90.8(2) . .
O94 Pb3 O100 154.39(18) . .
O91 Pb3 O96 74.77(19) . .
O93 Pb3 O96 116.6(2) . .
O94 Pb3 O96 49.99(18) . .
O100 Pb3 O96 113.32(19) . .
O91 Pb3 O98 85.97(19) . .
O93 Pb3 O98 130.4(2) . .
O94 Pb3 O98 119.06(17) . .
O100 Pb3 O98 49.27(18) . .
O96 Pb3 O98 69.08(18) . .
O91 Pb3 C92 27.0(2) . .
O93 Pb3 C92 26.5(2) . .
O94 Pb3 C92 79.6(2) . .
O100 Pb3 C92 84.0(2) . .
O96 Pb3 C92 96.0(2) . .
O98 Pb3 C92 109.2(2) . .
C18 N1 C1 107.3(6) . .
C18 N1 Pb1 121.4(5) . .
C1 N1 Pb1 123.9(5) . .
C6 N2 C3 107.2(6) . .
C6 N2 Pb1 123.5(5) . .
C3 N2 Pb1 126.7(5) . .
C11 N3 C8 106.5(6) . .
C11 N3 Pb1 121.0(5) . .
C8 N3 Pb1 120.9(5) . .
C13 N4 C16 106.6(6) . .
C13 N4 Pb1 123.5(5) . .
C16 N4 Pb1 123.8(5) . .
N1 C1 C2 125.1(7) . .
N1 C1 C20 109.1(7) . .
C2 C1 C20 125.7(7) . .
C3 C2 C1 125.9(7) . .
C3 C2 C21 115.7(7) . .
C1 C2 C21 118.3(7) . .
N2 C3 C2 126.0(7) . .
N2 C3 C4 108.3(7) . .
C2 C3 C4 125.8(7) . .
C5 C4 C3 108.3(7) . .
C5 C4 H4 125.8 . .
C3 C4 H4 125.8 . .
C4 C5 C6 107.0(7) . .
C4 C5 H5 126.5 . .
C6 C5 H5 126.5 . .
N2 C6 C7 126.2(7) . .
N2 C6 C5 109.2(7) . .
C7 C6 C5 124.5(7) . .
C6 C7 C8 125.0(7) . .
C6 C7 C51 116.7(7) . .
C8 C7 C51 118.3(7) . .
N3 C8 C7 125.7(7) . .
N3 C8 C9 109.7(7) . .
C7 C8 C9 124.5(7) . .
C10 C9 C8 107.3(7) . .
C10 C9 H9 126.4 . .
C8 C9 H9 126.4 . .
C9 C10 C11 107.9(7) . .
C9 C10 H10 126.1 . .
C11 C10 H10 126.1 . .
N3 C11 C12 126.0(7) . .
N3 C11 C10 108.6(7) . .
C12 C11 C10 125.4(7) . .
C13 C12 C11 124.7(7) . .
C13 C12 C31 117.7(7) . .
C11 C12 C31 117.6(7) . .
N4 C13 C12 126.2(7) . .
N4 C13 C14 109.6(7) . .
C12 C13 C14 124.1(7) . .
C15 C14 C13 107.1(7) . .
C15 C14 H14 126.5 . .
C13 C14 H14 126.5 . .
C14 C15 C16 107.2(7) . .
C14 C15 H15 126.4 . .
C16 C15 H15 126.4 . .
N4 C16 C17 126.1(7) . .
N4 C16 C15 109.4(7) . .
C17 C16 C15 124.5(7) . .
C16 C17 C18 124.7(7) . .
C16 C17 C71 119.4(7) . .
C18 C17 C71 115.9(7) . .
N1 C18 C17 126.7(7) . .
N1 C18 C19 109.1(7) . .
C17 C18 C19 124.0(7) . .
C20 C19 C18 107.0(7) . .
C20 C19 H19 126.5 . .
C18 C19 H19 126.5 . .
C19 C20 C1 107.6(7) . .
C19 C20 H20 126.2 . .
C1 C20 H20 126.2 . .
C30 C21 C22 120.5(8) . .
C30 C21 C2 120.2(8) . .
C22 C21 C2 119.2(8) . .
C23 C22 C21 118.7(8) . .
C23 C22 H22 120.7 . .
C21 C22 H22 120.7 . .
C26 C23 O24 115.4(8) . .
C26 C23 C22 121.0(8) . .
O24 C23 C22 123.5(9) . .
C23 O24 C25 116.6(7) . .
O24 C25 H25A 109.5 . .
O24 C25 H25B 109.5 . .
H25A C25 H25B 109.5 . .
O24 C25 H25C 109.5 . .
H25A C25 H25C 109.5 . .
H25B C25 H25C 109.5 . .
C23 C26 C27 119.4(8) . .
C23 C26 H26 120.3 . .
C27 C26 H26 120.3 . .
O28 C27 C30 122.9(9) . .
O28 C27 C26 116.9(8) . .
C30 C27 C26 120.2(9) . .
C27 O28 C29 117.8(8) . .
O28 C29 H29A 109.5 . .
O28 C29 H29B 109.5 . .
H29A C29 H29B 109.5 . .
O28 C29 H29C 109.5 . .
H29A C29 H29C 109.5 . .
H29B C29 H29C 109.5 . .
C21 C30 C27 120.2(9) . .
C21 C30 H30 119.9 . .
C27 C30 H30 119.9 . .
C32 C31 C38 120.3(7) . .
C32 C31 C12 121.2(7) . .
C38 C31 C12 118.5(7) . .
C31 C32 C33 120.1(8) . .
C31 C32 H32 120 . .
C33 C32 H32 120 . .
O34 C33 C32 125.7(8) . .
O34 C33 C36 113.6(7) . .
C32 C33 C36 120.7(8) . .
C33 O34 C35 118.4(7) . .
O34 C35 H35A 109.5 . .
O34 C35 H35B 109.5 . .
H35A C35 H35B 109.5 . .
O34 C35 H35C 109.5 . .
H35A C35 H35C 109.5 . .
H35B C35 H35C 109.5 . .
C37 C36 C33 118.7(8) . .
C37 C36 H36 120.6 . .
C33 C36 H36 120.6 . .
O39 C37 C38 115.8(8) . .
O39 C37 C36 123.7(7) . .
C38 C37 C36 120.5(8) . .
C37 C38 C31 119.6(8) . .
C37 C38 H38 120.2 . .
C31 C38 H38 120.2 . .
C37 O39 C40 118.0(7) . .
O39 C40 H40A 109.5 . .
O39 C40 H40B 109.5 . .
H40A C40 H40B 109.5 . .
O39 C40 H40C 109.5 . .
H40A C40 H40C 109.5 . .
H40B C40 H40C 109.5 . .
C52 C51 C56 117.5(8) . .
C52 C51 C7 118.6(7) . .
C56 C51 C7 123.9(7) . .
C53 C52 C51 122.4(8) . .
C53 C52 H52 118.8 . .
C51 C52 H52 118.8 . .
C52 C53 C54 118.8(8) . .
C52 C53 H53 120.6 . .
C54 C53 H53 120.6 . .
C55 C54 C53 120.3(8) . .
C55 C54 H54 119.9 . .
C53 C54 H54 119.9 . .
C54 C55 C56 121.0(9) . .
C54 C55 H55 119.5 . .
C56 C55 H55 119.5 . .
C55 C56 C51 120.0(8) . .
C55 C56 N57 122.3(8) . .
C51 C56 N57 117.7(7) . .
C58 N57 C56 125.4(7) . .
C58 N57 H57 117.3 . .
C56 N57 H57 117.3 . .
O59 C58 N57 125.1(8) . .
O59 C58 C60 119.2(8) . .
N57 C58 C60 115.7(7) . .
C61 C60 C65 120.4(8) . .
C61 C60 C58 116.2(7) . .
C65 C60 C58 122.8(7) . .
C60 C61 C62 119.6(8) . .
C60 C61 H61 120.2 . .
C62 C61 H61 120.2 . .
C61 C62 C63 119.7(8) . .
C61 C62 H62 120.2 . .
C63 C62 H62 120.2 . .
C64 C63 C62 120.9(8) . .
C64 C63 H63 119.6 . .
C62 C63 H63 119.6 . .
C65 C64 C63 119.1(8) . .
C65 C64 C66 121.9(7) . .
C63 C64 C66 119.0(8) . .
C64 C65 C60 120.3(8) . .
C64 C65 H65 119.8 . .
C60 C65 H65 119.8 . .
C67 C66 C64 115.3(7) . .
C67 C66 H66A 108.5 . .
C64 C66 H66A 108.5 . .
C67 C66 H66B 108.5 . .
C64 C66 H66B 108.5 . .
H66A C66 H66B 107.5 . .
C92 C67 C66 111.1(7) . .
C92 C67 C86 109.0(7) . .
C66 C67 C86 108.4(7) . .
C92 C67 H67 109.4 . .
C66 C67 H67 109.4 . .
C86 C67 H67 109.4 . .
C76 C71 C72 119.0(7) . .
C76 C71 C17 123.1(7) . .
C72 C71 C17 117.9(7) . .
C73 C72 C71 121.1(9) . .
C73 C72 H72 119.5 . .
C71 C72 H72 119.5 . .
C72 C73 C74 119.3(9) . .
C72 C73 H73 120.3 . .
C74 C73 H73 120.3 . .
C75 C74 C73 120.6(9) . .
C75 C74 H74 119.7 . .
C73 C74 H74 119.7 . .
C74 C75 C76 121.1(9) . .
C74 C75 H75 119.5 . .
C76 C75 H75 119.5 . .
C75 C76 C71 118.8(8) . .
C75 C76 N77 122.6(8) . .
C71 C76 N77 118.6(7) . .
C78 N77 C76 127.2(7) . .
C78 N77 H77 116.4 . .
C76 N77 H77 116.4 . .
O79 C78 N77 123.9(9) . .
O79 C78 C80 120.1(8) . .
N77 C78 C80 116.1(7) . .
C81 C80 C85 119.3(9) . .
C81 C80 C78 117.7(8) . .
C85 C80 C78 122.8(8) . .
C82 C81 C80 119.8(9) . .
C82 C81 H81 120.1 . .
C80 C81 H81 120.1 . .
C81 C82 C83 120.3(9) . .
C81 C82 H82 119.8 . .
C83 C82 H82 119.8 . .
C84 C83 C82 121.2(9) . .
C84 C83 H83 119.4 . .
C82 C83 H83 119.4 . .
C83 C84 C85 118.6(8) . .
C83 C84 C86 120.7(8) . .
C85 C84 C86 120.7(8) . .
C84 C85 C80 120.6(8) . .
C84 C85 H85 119.7 . .
C80 C85 H85 119.7 . .
C84 C86 C67 114.0(7) . .
C84 C86 H86A 108.8 . .
C67 C86 H86A 108.8 . .
C84 C86 H86B 108.8 . .
C67 C86 H86B 108.8 . .
H86A C86 H86B 107.6 . .
C92 O91 Pb3 92.8(5) . .
O93 C92 O91 121.1(8) . .
O93 C92 C67 118.2(7) . .
O91 C92 C67 120.6(7) . .
O93 C92 Pb3 61.0(4) . .
O91 C92 Pb3 60.2(4) . .
C67 C92 Pb3 179.1(5) . .
C92 O93 Pb3 92.5(5) . .
C95 O94 Pb3 96.1(5) . .
O94 C95 O96 121.5(8) . .
O94 C95 C97 119.6(8) . .
O96 C95 C97 118.9(8) . .
C95 O96 Pb2 155.2(6) . .
C95 O96 Pb3 92.3(5) . .
Pb2 O96 Pb3 106.9(2) . .
C95 C97 H97A 109.5 . .
C95 C97 H97B 109.5 . .
H97A C97 H97B 109.5 . .
C95 C97 H97C 109.5 . .
H97A C97 H97C 109.5 . .
H97B C97 H97C 109.5 . .
C99 O98 Pb2 138.2(6) . .
C99 O98 Pb3 89.9(5) . .
Pb2 O98 Pb3 104.0(2) . .
O100 C99 O98 122.2(8) . .
O100 C99 C101 119.9(8) . .
O98 C99 C101 117.8(8) . .
C99 O100 Pb3 98.0(5) . .
C99 C101 H10A 109.5 . .
C99 C101 H10B 109.5 . .
H10A C101 H10B 109.5 . .
C99 C101 H10C 109.5 . .
H10A C101 H10C 109.5 . .
H10B C101 H10C 109.5 . .
C103 O102 H102 109.5 . .
O102 C103 H10D 109.5 . .
O102 C103 H10E 109.5 . .
H10D C103 H10E 109.5 . .
O102 C103 H10F 109.5 . .
H10D C103 H10F 109.5 . .
H10E C103 H10F 109.5 . .
Cl23 C201 Cl21 112.3(7) . .
Cl23 C201 Cl22 109.1(7) . .
Cl21 C201 Cl22 109.4(7) . .
Cl23 C201 H201 108.6 . .
Cl21 C201 H201 108.6 . .
Cl22 C201 H201 108.6 . .
Cl33 C301 Cl32 107.0(9) . .
Cl33 C301 Cl31 110.8(9) . .
Cl32 C301 Cl31 110.7(10) . .
Cl33 C301 H301 109.4 . .
Cl32 C301 H301 109.4 . .
Cl31 C301 H301 109.4 . .

loop_
_geom_bond_atom_site_label_1
_geom_bond_atom_site_label_2
_geom_bond_distance
_geom_bond_site_symmetry_2
Pb1 N3 2.394(7) .
Pb1 N4 2.403(7) .
Pb1 N2 2.407(6) .
Pb1 N1 2.423(6) .
Pb2 O96 2.489(6) .
Pb2 O96 2.489(6) 2_577
Pb2 O98 2.507(6) .
Pb2 O98 2.507(6) 2_577
Pb2 O102 2.527(7) 2_577
Pb3 O91 2.435(6) .
Pb3 O93 2.454(6) .
Pb3 O94 2.578(6) .
Pb3 O100 2.580(6) .
Pb3 O96 2.642(6) .
Pb3 O98 2.724(7) .
Pb3 C92 2.803(8) .
N1 C18 1.366(10) .
N1 C1 1.385(10) .
N2 C6 1.381(10) .
N2 C3 1.393(10) .
N3 C11 1.373(10) .
N3 C8 1.378(10) .
N4 C13 1.358(10) .
N4 C16 1.393(10) .
C1 C2 1.414(11) .
C1 C20 1.426(11) .
C2 C3 1.406(11) .
C2 C21 1.493(11) .
C3 C4 1.443(11) .
C4 C5 1.355(11) .
C4 H4 0.95 .
C5 C6 1.447(11) .
C5 H5 0.95 .
C6 C7 1.408(11) .
C7 C8 1.410(11) .
C7 C51 1.483(11) .
C8 C9 1.439(11) .
C9 C10 1.331(11) .
C9 H9 0.95 .
C10 C11 1.457(11) .
C10 H10 0.95 .
C11 C12 1.405(11) .
C12 C13 1.403(11) .
C12 C31 1.502(11) .
C13 C14 1.448(11) .
C14 C15 1.356(11) .
C14 H14 0.95 .
C15 C16 1.429(11) .
C15 H15 0.95 .
C16 C17 1.403(11) .
C17 C18 1.432(11) .
C17 C71 1.490(11) .
C18 C19 1.445(11) .
C19 C20 1.365(11) .
C19 H19 0.95 .
C20 H20 0.95 .
C21 C30 1.383(12) .
C21 C22 1.405(12) .
C22 C23 1.399(11) .
C22 H22 0.95 .
C23 C26 1.384(13) .
C23 O24 1.390(11) .
O24 C25 1.433(12) .
C25 H25A 0.98 .
C25 H25B 0.98 .
C25 H25C 0.98 .
C26 C27 1.402(14) .
C26 H26 0.95 .
C27 O28 1.379(11) .
C27 C30 1.385(12) .
O28 C29 1.450(14) .
C29 H29A 0.98 .
C29 H29B 0.98 .
C29 H29C 0.98 .
C30 H30 0.95 .
C31 C32 1.388(12) .
C31 C38 1.401(11) .
C32 C33 1.392(11) .
C32 H32 0.95 .
C33 O34 1.360(10) .
C33 C36 1.408(12) .
O34 C35 1.422(11) .
C35 H35A 0.98 .
C35 H35B 0.98 .
C35 H35C 0.98 .
C36 C37 1.403(12) .
C36 H36 0.95 .
C37 O39 1.356(10) .
C37 C38 1.401(11) .
C38 H38 0.95 .
O39 C40 1.418(10) .
C40 H40A 0.98 .
C40 H40B 0.98 .
C40 H40C 0.98 .
C51 C52 1.398(11) .
C51 C56 1.419(12) .
C52 C53 1.374(12) .
C52 H52 0.95 .
C53 C54 1.407(13) .
C53 H53 0.95 .
C54 C55 1.365(12) .
C54 H54 0.95 .
C55 C56 1.389(12) .
C55 H55 0.95 .
C56 N57 1.434(10) .
N57 C58 1.364(11) .
N57 H57 0.88 .
C58 O59 1.209(10) .
C58 C60 1.521(12) .
C60 C61 1.388(12) .
C60 C65 1.395(12) .
C61 C62 1.388(13) .
C61 H61 0.95 .
C62 C63 1.397(13) .
C62 H62 0.95 .
C63 C64 1.387(12) .
C63 H63 0.95 .
C64 C65 1.387(11) .
C64 C66 1.533(11) .
C65 H65 0.95 .
C66 C67 1.527(12) .
C66 H66A 0.99 .
C66 H66B 0.99 .
C67 C92 1.508(11) .
C67 C86 1.542(11) .
C67 H67 1 .
C71 C76 1.408(12) .
C71 C72 1.409(12) .
C72 C73 1.382(13) .
C72 H72 0.95 .
C73 C74 1.389(14) .
C73 H73 0.95 .
C74 C75 1.376(13) .
C74 H74 0.95 .
C75 C76 1.400(11) .
C75 H75 0.95 .
C76 N77 1.409(11) .
N77 C78 1.371(11) .
N77 H77 0.88 .
C78 O79 1.224(10) .
C78 C80 1.501(13) .
C80 C81 1.394(12) .
C80 C85 1.408(12) .
C81 C82 1.380(14) .
C81 H81 0.95 .
C82 C83 1.386(13) .
C82 H82 0.95 .
C83 C84 1.383(13) .
C83 H83 0.95 .
C84 C85 1.393(12) .
C84 C86 1.517(12) .
C85 H85 0.95 .
C86 H86A 0.99 .
C86 H86B 0.99 .
O91 C92 1.273(10) .
C92 O93 1.251(10) .
O94 C95 1.250(10) .
C95 O96 1.279(10) .
C95 C97 1.519(13) .
C97 H97A 0.98 .
C97 H97B 0.98 .
C97 H97C 0.98 .
O98 C99 1.292(10) .
C99 O100 1.237(11) .
C99 C101 1.514(12) .
C101 H10A 0.98 .
C101 H10B 0.98 .
C101 H10C 0.98 .
O102 C103 1.427(12) .
O102 H102 0.84 .
C103 H10D 0.98 .
C103 H10E 0.98 .
C103 H10F 0.98 .
C201 Cl23 1.749(13) .
C201 Cl21 1.758(14) .
C201 Cl22 1.765(12) .
C201 H201 1 .
C301 Cl33 1.703(19) .
C301 Cl32 1.704(15) .
C301 Cl31 1.735(16) .
C301 H301 1 .

loop_
_geom_torsion_atom_site_label_1
_geom_torsion_atom_site_label_2
_geom_torsion_atom_site_label_3
_geom_torsion_atom_site_label_4
_geom_torsion
_geom_torsion_site_symmetry_1
N3 Pb1 N1 C18 108.0(6) .
N4 Pb1 N1 C18 45.5(6) .
N2 Pb1 N1 C18 171.3(6) .
N3 Pb1 N1 C1 -105.7(6) .
N4 Pb1 N1 C1 -168.3(6) .
N2 Pb1 N1 C1 -42.4(6) .
N3 Pb1 N2 C6 -41.2(6) .
N4 Pb1 N2 C6 -103.3(6) .
N1 Pb1 N2 C6 -166.3(6) .
N3 Pb1 N2 C3 159.6(7) .
N4 Pb1 N2 C3 97.4(6) .
N1 Pb1 N2 C3 34.5(6) .
N4 Pb1 N3 C11 -47.4(6) .
N2 Pb1 N3 C11 -173.6(6) .
N1 Pb1 N3 C11 -110.3(6) .
N4 Pb1 N3 C8 174.2(6) .
N2 Pb1 N3 C8 48.0(6) .
N1 Pb1 N3 C8 111.3(6) .
N3 Pb1 N4 C13 43.6(6) .
N2 Pb1 N4 C13 106.0(6) .
N1 Pb1 N4 C13 169.0(6) .
N3 Pb1 N4 C16 -167.8(6) .
N2 Pb1 N4 C16 -105.3(6) .
N1 Pb1 N4 C16 -42.3(5) .
C18 N1 C1 C2 -173.2(7) .
Pb1 N1 C1 C2 36.6(10) .
C18 N1 C1 C20 1.6(9) .
Pb1 N1 C1 C20 -148.6(5) .
N1 C1 C2 C3 -0.1(13) .
C20 C1 C2 C3 -174.0(8) .
N1 C1 C2 C21 175.7(7) .
C20 C1 C2 C21 1.8(12) .
C6 N2 C3 C2 179.3(8) .
Pb1 N2 C3 C2 -18.7(11) .
C6 N2 C3 C4 -0.3(8) .
Pb1 N2 C3 C4 161.7(5) .
C1 C2 C3 N2 -10.1(13) .
C21 C2 C3 N2 174.1(7) .
C1 C2 C3 C4 169.5(8) .
C21 C2 C3 C4 -6.4(12) .
N2 C3 C4 C5 -1.1(9) .
C2 C3 C4 C5 179.3(8) .
C3 C4 C5 C6 2.0(9) .
C3 N2 C6 C7 -174.0(7) .
Pb1 N2 C6 C7 23.3(10) .
C3 N2 C6 C5 1.5(8) .
Pb1 N2 C6 C5 -161.2(5) .
C4 C5 C6 N2 -2.2(9) .
C4 C5 C6 C7 173.4(8) .
N2 C6 C7 C8 11.0(13) .
C5 C6 C7 C8 -163.9(8) .
N2 C6 C7 C51 -171.4(7) .
C5 C6 C7 C51 13.7(11) .
C11 N3 C8 C7 177.0(7) .
Pb1 N3 C8 C7 -39.4(10) .
C11 N3 C8 C9 0.2(9) .
Pb1 N3 C8 C9 143.7(5) .
C6 C7 C8 N3 -1.9(13) .
C51 C7 C8 N3 -179.4(7) .
C6 C7 C8 C9 174.6(8) .
C51 C7 C8 C9 -3.0(12) .
N3 C8 C9 C10 -0.8(9) .
C7 C8 C9 C10 -177.8(8) .
C8 C9 C10 C11 1.1(9) .
C8 N3 C11 C12 -178.4(8) .
Pb1 N3 C11 C12 38.0(10) .
C8 N3 C11 C10 0.5(8) .
Pb1 N3 C11 C10 -143.0(5) .
C9 C10 C11 N3 -1.1(9) .
C9 C10 C11 C12 177.9(8) .
N3 C11 C12 C13 1.6(13) .
C10 C11 C12 C13 -177.1(8) .
N3 C11 C12 C31 -179.3(7) .
C10 C11 C12 C31 1.9(12) .
C16 N4 C13 C12 178.9(8) .
Pb1 N4 C13 C12 -27.8(10) .
C16 N4 C13 C14 1.4(8) .
Pb1 N4 C13 C14 154.6(5) .
C11 C12 C13 N4 -7.5(13) .
C31 C12 C13 N4 173.4(7) .
C11 C12 C13 C14 169.7(8) .
C31 C12 C13 C14 -9.4(12) .
N4 C13 C14 C15 -2.4(9) .
C12 C13 C14 C15 -180.0(7) .
C13 C14 C15 C16 2.3(9) .
C13 N4 C16 C17 -178.6(8) .
Pb1 N4 C16 C17 28.3(10) .
C13 N4 C16 C15 0.0(8) .
Pb1 N4 C16 C15 -153.1(5) .
C14 C15 C16 N4 -1.6(9) .
C14 C15 C16 C17 177.1(8) .
N4 C16 C17 C18 5.6(13) .
C15 C16 C17 C18 -172.8(8) .
N4 C16 C17 C71 -174.9(7) .
C15 C16 C17 C71 6.7(12) .
C1 N1 C18 C17 172.4(7) .
Pb1 N1 C18 C17 -36.5(10) .
C1 N1 C18 C19 -2.1(9) .
Pb1 N1 C18 C19 149.0(5) .
C16 C17 C18 N1 -0.6(13) .
C71 C17 C18 N1 180.0(7) .
C16 C17 C18 C19 173.1(8) .
C71 C17 C18 C19 -6.3(11) .
N1 C18 C19 C20 1.8(9) .
C17 C18 C19 C20 -172.8(7) .
C18 C19 C20 C1 -0.8(9) .
N1 C1 C20 C19 -0.4(9) .
C2 C1 C20 C19 174.3(8) .
C3 C2 C21 C30 -61.4(10) .
C1 C2 C21 C30 122.4(9) .
C3 C2 C21 C22 115.8(9) .
C1 C2 C21 C22 -60.4(10) .
C30 C21 C22 C23 0.6(12) .
C2 C21 C22 C23 -176.6(7) .
C21 C22 C23 C26 1.3(13) .
C21 C22 C23 O24 179.8(7) .
C26 C23 O24 C25 -167.5(8) .
C22 C23 O24 C25 13.9(12) .
O24 C23 C26 C27 178.4(8) .
C22 C23 C26 C27 -3.0(13) .
C23 C26 C27 O28 -178.1(8) .
C23 C26 C27 C30 2.9(13) .
C30 C27 O28 C29 -13.9(13) .
C26 C27 O28 C29 167.2(9) .
C22 C21 C30 C27 -0.6(13) .
C2 C21 C30 C27 176.5(8) .
O28 C27 C30 C21 -180.0(8) .
C26 C27 C30 C21 -1.1(13) .
C13 C12 C31 C32 114.8(9) .
C11 C12 C31 C32 -64.4(11) .
C13 C12 C31 C38 -66.7(10) .
C11 C12 C31 C38 114.1(9) .
C38 C31 C32 C33 0.9(12) .
C12 C31 C32 C33 179.4(8) .
C31 C32 C33 O34 179.7(8) .
C31 C32 C33 C36 -0.5(13) .
C32 C33 O34 C35 -3.4(14) .
C36 C33 O34 C35 176.8(8) .
O34 C33 C36 C37 179.4(8) .
C32 C33 C36 C37 -0.4(13) .
C33 C36 C37 O39 -179.6(8) .
C33 C36 C37 C38 0.9(13) .
O39 C37 C38 C31 180.0(7) .
C36 C37 C38 C31 -0.5(12) .
C32 C31 C38 C37 -0.4(12) .
C12 C31 C38 C37 -178.9(7) .
C38 C37 O39 C40 -168.0(9) .
C36 C37 O39 C40 12.6(13) .
C6 C7 C51 C52 68.3(10) .
C8 C7 C51 C52 -113.9(9) .
C6 C7 C51 C56 -110.4(9) .
C8 C7 C51 C56 67.3(11) .
C56 C51 C52 C53 -1.8(13) .
C7 C51 C52 C53 179.4(8) .
C51 C52 C53 C54 -0.2(13) .
C52 C53 C54 C55 1.5(13) .
C53 C54 C55 C56 -0.6(13) .
C54 C55 C56 C51 -1.5(13) .
C54 C55 C56 N57 178.2(8) .
C52 C51 C56 C55 2.6(12) .
C7 C51 C56 C55 -178.6(8) .
C52 C51 C56 N57 -177.1(7) .
C7 C51 C56 N57 1.7(12) .
C55 C56 N57 C58 19.3(12) .
C51 C56 N57 C58 -161.1(8) .
C56 N57 C58 O59 0.3(13) .
C56 N57 C58 C60 177.6(7) .
O59 C58 C60 C61 -38.0(11) .
N57 C58 C60 C61 144.5(8) .
O59 C58 C60 C65 132.8(9) .
N57 C58 C60 C65 -44.7(11) .
C65 C60 C61 C62 1.4(13) .
C58 C60 C61 C62 172.5(8) .
C60 C61 C62 C63 -3.5(14) .
C61 C62 C63 C64 2.8(14) .
C62 C63 C64 C65 0.1(13) .
C62 C63 C64 C66 -177.4(8) .
C63 C64 C65 C60 -2.3(12) .
C66 C64 C65 C60 175.2(7) .
C61 C60 C65 C64 1.5(12) .
C58 C60 C65 C64 -168.9(7) .
C65 C64 C66 C67 95.3(9) .
C63 C64 C66 C67 -87.2(10) .
C64 C66 C67 C92 -64.7(9) .
C64 C66 C67 C86 175.6(7) .
C16 C17 C71 C76 -69.7(11) .
C18 C17 C71 C76 109.8(9) .
C16 C17 C71 C72 111.3(9) .
C18 C17 C71 C72 -69.2(10) .
C76 C71 C72 C73 -0.9(13) .
C17 C71 C72 C73 178.1(8) .
C71 C72 C73 C74 0.8(15) .
C72 C73 C74 C75 -0.4(16) .
C73 C74 C75 C76 0.2(15) .
C74 C75 C76 C71 -0.4(13) .
C74 C75 C76 N77 -177.9(9) .
C72 C71 C76 C75 0.7(12) .
C17 C71 C76 C75 -178.3(8) .
C72 C71 C76 N77 178.3(8) .
C17 C71 C76 N77 -0.7(12) .
C75 C76 N77 C78 -18.2(13) .
C71 C76 N77 C78 164.3(8) .
C76 N77 C78 O79 4.1(15) .
C76 N77 C78 C80 -174.6(8) .
O79 C78 C80 C81 42.2(13) .
N77 C78 C80 C81 -139.1(8) .
O79 C78 C80 C85 -131.7(10) .
N77 C78 C80 C85 47.0(11) .
C85 C80 C81 C82 -0.1(13) .
C78 C80 C81 C82 -174.2(8) .
C80 C81 C82 C83 0.9(14) .
C81 C82 C83 C84 0.8(14) .
C82 C83 C84 C85 -3.2(13) .
C82 C83 C84 C86 176.5(8) .
C83 C84 C85 C80 4.0(12) .
C86 C84 C85 C80 -175.8(7) .
C81 C80 C85 C84 -2.4(12) .
C78 C80 C85 C84 171.4(8) .
C83 C84 C86 C67 76.2(10) .
C85 C84 C86 C67 -104.1(9) .
C92 C67 C86 C84 61.2(9) .
C66 C67 C86 C84 -177.7(7) .
O93 Pb3 O91 C92 -0.5(4) .
O94 Pb3 O91 C92 89.4(4) .
O100 Pb3 O91 C92 -100.7(4) .
O96 Pb3 O91 C92 140.7(5) .
O98 Pb3 O91 C92 -149.9(4) .
Pb3 O91 C92 O93 0.8(8) .
Pb3 O91 C92 C67 -179.6(6) .
C66 C67 C92 O93 -52.8(9) .
C86 C67 C92 O93 66.6(9) .
C66 C67 C92 O91 127.6(8) .
C86 C67 C92 O91 -112.9(8) .
O91 Pb3 C92 O93 -179.2(8) .
O94 Pb3 C92 O93 95.5(5) .
O100 Pb3 C92 O93 -104.2(5) .
O96 Pb3 C92 O93 142.9(5) .
O98 Pb3 C92 O93 -147.2(5) .
O93 Pb3 C92 O91 179.2(8) .
O94 Pb3 C92 O91 -85.3(4) .
O100 Pb3 C92 O91 75.0(4) .
O96 Pb3 C92 O91 -37.9(4) .
O98 Pb3 C92 O91 32.0(5) .
O91 C92 O93 Pb3 -0.8(8) .
C67 C92 O93 Pb3 179.6(6) .
O91 Pb3 O93 C92 0.5(4) .
O94 Pb3 O93 C92 -80.4(5) .
O100 Pb3 O93 C92 74.6(5) .
O96 Pb3 O93 C92 -42.1(5) .
O98 Pb3 O93 C92 42.3(6) .
O91 Pb3 O94 C95 81.5(5) .
O93 Pb3 O94 C95 135.5(5) .
O100 Pb3 O94 C95 58.1(7) .
O96 Pb3 O94 C95 1.9(5) .
O98 Pb3 O94 C95 2.7(6) .
C92 Pb3 O94 C95 109.0(5) .
Pb3 O94 C95 O96 -3.5(9) .
Pb3 O94 C95 C97 176.9(8) .
O94 C95 O96 Pb2 -137.9(11) .
C97 C95 O96 Pb2 41.7(18) .
O94 C95 O96 Pb3 3.4(9) .
C97 C95 O96 Pb3 -177.0(8) .
O98 Pb2 O96 C95 157.1(14) .
O98 Pb2 O96 C95 -22.9(14) 2_577
O102 Pb2 O96 C95 78.9(14) 2_577
O98 Pb2 O96 Pb3 17.9(2) .
O98 Pb2 O96 Pb3 -162.1(2) 2_577
O102 Pb2 O96 Pb3 -60.3(3) 2_577
O91 Pb3 O96 C95 -89.6(5) .
O93 Pb3 O96 C95 -55.3(6) .
O94 Pb3 O96 C95 -1.8(5) .
O100 Pb3 O96 C95 -158.8(5) .
O98 Pb3 O96 C95 178.9(6) .
C92 Pb3 O96 C95 -72.8(5) .
O91 Pb3 O96 Pb2 74.5(2) .
O93 Pb3 O96 Pb2 108.8(2) .
O94 Pb3 O96 Pb2 162.2(4) .
O100 Pb3 O96 Pb2 5.3(3) .
O98 Pb3 O96 Pb2 -17.0(2) .
C92 Pb3 O96 Pb2 91.3(3) .
O96 Pb2 O98 C99 -123.0(9) .
O96 Pb2 O98 C99 57.0(9) 2_577
O102 Pb2 O98 C99 -29.1(9) 2_577
O96 Pb2 O98 Pb3 -17.1(2) .
O96 Pb2 O98 Pb3 162.9(2) 2_577
O102 Pb2 O98 Pb3 76.9(2) 2_577
O91 Pb3 O98 C99 81.5(5) .
O93 Pb3 O98 C99 49.0(6) .
O94 Pb3 O98 C99 156.1(5) .
O100 Pb3 O98 C99 4.1(5) .
O96 Pb3 O98 C99 156.7(5) .
C92 Pb3 O98 C99 67.6(5) .
O91 Pb3 O98 Pb2 -58.6(2) .
O93 Pb3 O98 Pb2 -91.1(3) .
O94 Pb3 O98 Pb2 16.0(3) .
O100 Pb3 O98 Pb2 -136.0(3) .
O96 Pb3 O98 Pb2 16.6(2) .
C92 Pb3 O98 Pb2 -72.5(3) .
Pb2 O98 C99 O100 103.5(10) .
Pb3 O98 C99 O100 -7.6(9) .
Pb2 O98 C99 C101 -78.9(11) .
Pb3 O98 C99 C101 170.0(7) .
O98 C99 O100 Pb3 8.1(9) .
C101 C99 O100 Pb3 -169.4(7) .
O91 Pb3 O100 C99 -99.5(5) .
O93 Pb3 O100 C99 -151.7(5) .
O94 Pb3 O100 C99 -76.0(7) .
O96 Pb3 O100 C99 -32.1(6) .
O98 Pb3 O100 C99 -4.3(5) .
C92 Pb3 O100 C99 -126.1(5) .
